data_4089634
loop_
_publ_author_name
'Tronnier, Alexander'
'Poethig, Alexander'
'Herdtweck, Eberhardt'
'Strassner, Thomas'

_publ_section_title
;
 C&#x2227;C* Cyclometalated Platinum(II) NHC Complexes with \b-Ketoimine
 Ligands
;
_journal_issue 4
_journal_name_full Organometallics
_journal_page_first 898
_journal_paper_doi 10.1021/om401023f
_journal_volume 33
_journal_year 2014
_chemical_formula_moiety 'C16 H19 N3 O2 Pt'
_chemical_formula_sum 'C16 H19 N3 O2 Pt'
_chemical_formula_weight 480.42
_space_group_IT_number 14
_space_group_name_Hall '-P 2ybc'
_space_group_name_H-M_alt 'P 1 21/c 1'
_symmetry_cell_setting monoclinic
_symmetry_Int_Tables_number 14
_symmetry_space_group_name_Hall '-P 2ybc'
_symmetry_space_group_name_H-M 'P 1 21/c 1'
_atom_sites_solution_hydrogens geom
_atom_sites_solution_primary direct
_atom_sites_solution_secondary difmap
_cell_angle_alpha 90
_cell_angle_beta 95.414(15)
_cell_angle_gamma 90
_cell_formula_units_Z 4
_cell_length_a 11.374(3)
_cell_length_b 7.1600(8)
_cell_length_c 19.297(2)
_cell_measurement_reflns_used 965
_cell_measurement_temperature 198
_cell_measurement_theta_max 26.553
_cell_measurement_theta_min 4.052
_cell_volume 1564.5(5)
_computing_cell_refinement 'Dirax/lsq (Duisenberg, 1992)'
_computing_data_collection 'Collect (Nonius BV, 1999)'
_computing_data_reduction 'EvalCCD (Duisenberg et al., 2003)'
_computing_molecular_graphics 'PLATON (Spek, 2011)'
_computing_publication_material 'PLATON (Spek, 2011), enCIFer (Allen, 2004)'
_computing_structure_refinement 'SHELXL-97 (Sheldrick, 1997)'
_computing_structure_solution 'SIR92(Altomare et al., 1994)'
_diffrn_ambient_temperature 198
_diffrn_detector_area_resol_mean 9
_diffrn_measured_fraction_theta_full 0.979
_diffrn_measured_fraction_theta_max 0.979
_diffrn_measurement_device '95mm CCD camera on \k-goniostat'
_diffrn_measurement_device_type KappaCCD
_diffrn_measurement_method \f
_diffrn_radiation_monochromator 'horizonally mounted graphite crystal'
_diffrn_radiation_probe x-ray
_diffrn_radiation_type MoK\a
_diffrn_radiation_wavelength 0.71073
_diffrn_radiation_wavelength_id x-ray
_diffrn_reflns_av_R_equivalents 0.0256
_diffrn_reflns_av_sigmaI/netI 0.0189
_diffrn_reflns_limit_h_max 14
_diffrn_reflns_limit_h_min -14
_diffrn_reflns_limit_k_max 8
_diffrn_reflns_limit_k_min -8
_diffrn_reflns_limit_l_max 24
_diffrn_reflns_limit_l_min -24
_diffrn_reflns_number 28072
_diffrn_reflns_reduction_process
;
;
_diffrn_reflns_theta_full 26.40
_diffrn_reflns_theta_max 26.40
_diffrn_reflns_theta_min 4.91
_diffrn_source 'fine-focus sealed tube'
_exptl_absorpt_coefficient_mu 8.979
_exptl_absorpt_correction_T_max 0.212
_exptl_absorpt_correction_T_min 0.070
_exptl_absorpt_correction_type multi-scan
_exptl_absorpt_process_details 'SADABS 2.03.(Sheldrick,Bruker AXS Inc.,2002)'
_exptl_crystal_colour colorless
_exptl_crystal_density_diffrn 2.040
_exptl_crystal_density_method 'Not Measured'
_exptl_crystal_description block
_exptl_crystal_F_000 920
_exptl_crystal_size_max 0.630
_exptl_crystal_size_mid 0.420
_exptl_crystal_size_min 0.250
_refine_diff_density_max 0.506
_refine_diff_density_min -0.647
_refine_diff_density_rms 0.118
_refine_ls_extinction_method none
_refine_ls_goodness_of_fit_ref 1.041
_refine_ls_hydrogen_treatment constr
_refine_ls_matrix_type full
_refine_ls_number_parameters 203
_refine_ls_number_reflns 3131
_refine_ls_number_restraints 0
_refine_ls_restrained_S_all 1.041
_refine_ls_R_factor_all 0.0299
_refine_ls_R_factor_gt 0.0205
_refine_ls_shift/su_max 0.003
_refine_ls_shift/su_mean 0.000
_refine_ls_structure_factor_coef Fsqd
_refine_ls_weighting_details 'calc w=1/[\s^2^(Fo^2^)+(0.0500P)^2^]         where P=(Fo^2^+2Fc^2^)/3'
_refine_ls_weighting_scheme calc
_refine_ls_wR_factor_gt 0.0611
_refine_ls_wR_factor_ref 0.0665
_reflns_number_gt 2689
_reflns_number_total 3131
_reflns_threshold_expression I>2\s(I)
_cod_data_source_file om401023f_si_002.cif
_cod_data_source_block Compound_20a
_cod_depositor_comments
;
The following automatic conversions were performed:

data item '_symmetry_cell_setting' value 'Monoclinic' was changed to
'monoclinic' in accordance with the
/home/saulius/struct/COD-crude-data/automatic-downloads/DataCite-retrospective/ACS/depositions/lib/dictionaries/cif_core.dic
dictionary named 'cif_core.dic' version 2.4.2 last updated on
2011-04-26.

Automatic conversion script
Id: cif_fix_values 6909 2019-04-08 15:41:33Z antanas 
;
_cod_original_sg_symbol_H-M 'P 21/c'
_cod_database_code 4089634

loop_
_symmetry_equiv_pos_site_id
_symmetry_equiv_pos_as_xyz
1 x,y,z
2 -x,1/2+y,1/2-z
3 -x,-y,-z
4 x,1/2-y,1/2+z

loop_
_atom_site_aniso_label
_atom_site_aniso_U_11
_atom_site_aniso_U_22
_atom_site_aniso_U_33
_atom_site_aniso_U_23
_atom_site_aniso_U_13
_atom_site_aniso_U_12
Pt1 0.0151(1) 0.0205(1) 0.0248(1) 0.0019(1) 0.0032(1) 0.0018(1)
O1 0.0208(16) 0.048(2) 0.0263(15) 0.0035(13) 0.0007(12) -0.0024(14)
O2 0.0205(17) 0.0287(16) 0.0295(16) 0.0015(13) -0.0018(12) 0.0001(14)
N1 0.018(2) 0.026(2) 0.0270(19) 0.0019(13) 0.0060(15) 0.0025(14)
N2 0.032(2) 0.0183(17) 0.0264(18) -0.0020(14) 0.0033(15) -0.0002(16)
N3 0.017(2) 0.026(2) 0.032(2) 0.0000(14) 0.0074(16) 0.0016(15)
C1 0.020(2) 0.016(2) 0.029(2) 0.0003(16) 0.0033(18) 0.0033(16)
C2 0.040(3) 0.034(3) 0.027(2) -0.0047(19) 0.014(2) -0.001(2)
C3 0.028(3) 0.038(3) 0.032(2) 0.0005(19) 0.014(2) 0.0026(19)
C4 0.023(2) 0.017(2) 0.027(2) 0.0030(16) 0.0043(17) -0.0001(17)
C5 0.015(2) 0.0138(19) 0.031(2) 0.0034(16) 0.0012(17) 0.0027(16)
C6 0.018(2) 0.025(2) 0.024(2) 0.0030(17) 0.0039(16) 0.0020(18)
C7 0.018(2) 0.024(2) 0.031(2) 0.0033(17) 0.0047(17) -0.0003(17)
C8 0.016(2) 0.025(2) 0.037(2) 0.0030(18) 0.0015(17) -0.0038(18)
C9 0.020(2) 0.028(2) 0.029(2) 0.0014(18) 0.0091(17) 0.0026(19)
C10 0.020(2) 0.039(3) 0.037(2) 0.007(2) -0.0061(19) -0.006(2)
C11 0.035(3) 0.037(3) 0.033(2) -0.003(2) 0.001(2) 0.002(2)
C12 0.027(3) 0.021(2) 0.047(3) -0.003(2) -0.005(2) -0.0024(19)
C13 0.018(2) 0.018(2) 0.041(2) 0.0015(19) -0.0043(18) 0.0011(18)
C14 0.015(2) 0.029(2) 0.041(2) 0.004(2) 0.0050(18) -0.0019(19)
C15 0.016(2) 0.024(2) 0.033(2) 0.0064(17) 0.0053(19) 0.0034(17)
C16 0.021(3) 0.050(3) 0.036(3) -0.004(2) 0.007(2) 0.004(2)

loop_
_atom_site_label
_atom_site_type_symbol
_atom_site_thermal_displace_type
_atom_site_fract_x
_atom_site_fract_y
_atom_site_fract_z
_atom_site_occupancy
_atom_site_U_iso_or_equiv
_atom_site_calc_flag
_atom_site_refinement_flags
Pt1 Pt Uani 0.88662(1) 0.16296(2) 0.88000(1) 1.000 0.0201(1) d .
O1 O Uani 0.5543(2) 0.0608(4) 0.66349(14) 1.000 0.0318(10) d .
O2 O Uani 1.0451(3) 0.2246(4) 0.93732(14) 1.000 0.0265(9) d .
N1 N Uani 0.6724(3) 0.1571(4) 0.94487(19) 1.000 0.0234(11) d .
N2 N Uani 0.8046(3) 0.2133(5) 1.02922(17) 1.000 0.0255(11) d .
N3 N Uani 0.9749(3) 0.1340(5) 0.7942(2) 1.000 0.0247(12) d .
C1 C Uani 0.7908(4) 0.1815(5) 0.9598(2) 1.000 0.0216(12) d .
C2 C Uani 0.6973(4) 0.2133(7) 1.0563(2) 1.000 0.0330(16) d .
C3 C Uani 0.6127(5) 0.1785(6) 1.0042(2) 1.000 0.0320(16) d .
C4 C Uani 0.6336(4) 0.1207(6) 0.8742(2) 1.000 0.0222(12) d .
C5 C Uani 0.7264(4) 0.1179(5) 0.8312(2) 1.000 0.0200(11) d .
C6 C Uani 0.6922(3) 0.0953(6) 0.7600(2) 1.000 0.0222(12) d .
C7 C Uani 0.5747(4) 0.0772(6) 0.7344(2) 1.000 0.0242(12) d .
C8 C Uani 0.4868(4) 0.0760(6) 0.7794(2) 1.000 0.0261(12) d .
C9 C Uani 0.5171(4) 0.1005(6) 0.8506(2) 1.000 0.0252(12) d .
C10 C Uani 0.4357(4) 0.0838(7) 0.6339(2) 1.000 0.0326(14) d .
C11 C Uani 0.9165(4) 0.2516(7) 1.0703(2) 1.000 0.0351(16) d .
C12 C Uani 1.2432(4) 0.2979(6) 0.9667(3) 1.000 0.0322(16) d .
C13 C Uani 1.1448(4) 0.2454(6) 0.9123(2) 1.000 0.0261(12) d .
C14 C Uani 1.1674(4) 0.2225(6) 0.8433(2) 1.000 0.0282(12) d .
C15 C Uani 1.0873(4) 0.1633(5) 0.7879(2) 1.000 0.0241(12) d .
C16 C Uani 1.1334(4) 0.1312(7) 0.7180(2) 1.000 0.0354(17) d .
H2A H Uiso 0.68490 0.23430 1.10360 1.000 0.0400 c R
H3A H Uiso 0.93230 0.09700 0.75630 1.000 0.0300 c R
H3B H Uiso 0.53000 0.17030 1.00730 1.000 0.0380 c R
H6A H Uiso 0.75130 0.09220 0.72840 1.000 0.0270 c R
H8A H Uiso 0.40660 0.05870 0.76190 1.000 0.0310 c R
H9A H Uiso 0.45780 0.10310 0.88210 1.000 0.0300 c R
H10A H Uiso 0.43230 0.06850 0.58330 1.000 0.0490 c R
H10B H Uiso 0.40780 0.20890 0.64480 1.000 0.0490 c R
H10C H Uiso 0.38540 -0.01020 0.65320 1.000 0.0490 c R
H11A H Uiso 0.98140 0.19590 1.04730 1.000 0.0530 c R
H11B H Uiso 0.91500 0.19780 1.11690 1.000 0.0530 c R
H11C H Uiso 0.92830 0.38690 1.07410 1.000 0.0530 c R
H12A H Uiso 1.21770 0.40210 0.99460 1.000 0.0480 c R
H12B H Uiso 1.31290 0.33550 0.94380 1.000 0.0480 c R
H12C H Uiso 1.26310 0.19040 0.99690 1.000 0.0480 c R
H14A H Uiso 1.24530 0.24980 0.83250 1.000 0.0340 c R
H16A H Uiso 1.07040 0.07880 0.68560 1.000 0.0530 c R
H16B H Uiso 1.19990 0.04370 0.72330 1.000 0.0530 c R
H16C H Uiso 1.15980 0.25020 0.69970 1.000 0.0530 c R

loop_
_atom_type_symbol
_atom_type_description
_atom_type_scat_dispersion_real
_atom_type_scat_dispersion_imag
_atom_type_scat_source
C C 0.0033 0.0016 ' International Tables Vol C Tables 4.2.6.8 and 6.1.1.4'
H H 0.0000 0.0000 ' International Tables Vol C Tables 4.2.6.8 and 6.1.1.4'
N N 0.0061 0.0033 ' International Tables Vol C Tables 4.2.6.8 and 6.1.1.4'
O O 0.0106 0.0060 ' International Tables Vol C Tables 4.2.6.8 and 6.1.1.4'
Pt Pt -1.7033 8.3905 ' International Tables Vol C Tables 4.2.6.8 and 6.1.1.4'

loop_
_geom_angle_atom_site_label_1
_geom_angle_atom_site_label_2
_geom_angle_atom_site_label_3
_geom_angle
_geom_angle_publ_flag
O2 Pt1 N3 89.13(13) yes
O2 Pt1 C1 94.93(15) yes
O2 Pt1 C5 174.61(14) yes
N3 Pt1 C1 175.78(16) yes
N3 Pt1 C5 95.66(15) yes
C1 Pt1 C5 80.34(17) yes
C7 O1 C10 117.1(3) yes
Pt1 O2 C13 125.4(2) yes
C1 N1 C3 111.2(4) yes
C1 N1 C4 116.1(3) yes
C3 N1 C4 132.8(4) yes
C1 N2 C2 110.7(3) yes
C1 N2 C11 125.6(4) yes
C2 N2 C11 123.7(3) yes
Pt1 N3 C15 128.4(3) yes
C15 N3 H3A 116.00 no
Pt1 N3 H3A 116.00 no
Pt1 C1 N2 139.7(3) yes
Pt1 C1 N1 115.7(3) yes
N1 C1 N2 104.5(4) yes
N2 C2 C3 108.3(4) yes
N1 C3 C2 105.3(4) yes
N1 C4 C5 112.9(4) yes
N1 C4 C9 122.9(4) yes
C5 C4 C9 124.1(4) no
Pt1 C5 C4 115.0(3) yes
C4 C5 C6 115.3(4) no
Pt1 C5 C6 129.6(3) yes
C5 C6 C7 122.0(4) no
O1 C7 C8 124.1(4) yes
O1 C7 C6 115.5(4) yes
C6 C7 C8 120.4(4) no
C7 C8 C9 119.4(4) no
C4 C9 C8 118.9(4) no
C12 C13 C14 120.3(4) no
O2 C13 C12 113.0(4) yes
O2 C13 C14 126.7(4) yes
C13 C14 C15 126.9(4) no
C14 C15 C16 118.1(4) no
N3 C15 C14 123.1(4) yes
N3 C15 C16 118.8(4) yes
N2 C2 H2A 126.00 no
C3 C2 H2A 126.00 no
N1 C3 H3B 127.00 no
C2 C3 H3B 127.00 no
C5 C6 H6A 119.00 no
C7 C6 H6A 119.00 no
C7 C8 H8A 120.00 no
C9 C8 H8A 120.00 no
C4 C9 H9A 121.00 no
C8 C9 H9A 121.00 no
O1 C10 H10A 109.00 no
O1 C10 H10B 109.00 no
O1 C10 H10C 109.00 no
H10A C10 H10B 109.00 no
H10A C10 H10C 109.00 no
H10B C10 H10C 110.00 no
N2 C11 H11A 109.00 no
N2 C11 H11B 110.00 no
N2 C11 H11C 109.00 no
H11A C11 H11B 110.00 no
H11A C11 H11C 109.00 no
H11B C11 H11C 110.00 no
C13 C12 H12A 109.00 no
C13 C12 H12B 109.00 no
C13 C12 H12C 109.00 no
H12A C12 H12B 109.00 no
H12A C12 H12C 110.00 no
H12B C12 H12C 109.00 no
C13 C14 H14A 117.00 no
C15 C14 H14A 117.00 no
C15 C16 H16A 109.00 no
C15 C16 H16B 109.00 no
C15 C16 H16C 109.00 no
H16A C16 H16B 109.00 no
H16A C16 H16C 109.00 no
H16B C16 H16C 109.00 no

loop_
_geom_bond_atom_site_label_1
_geom_bond_atom_site_label_2
_geom_bond_distance
_geom_bond_publ_flag
Pt1 O2 2.072(3) yes
Pt1 N3 2.026(4) yes
Pt1 C1 1.973(4) yes
Pt1 C5 1.997(4) yes
O1 C7 1.371(5) yes
O1 C10 1.424(5) yes
O2 C13 1.282(6) yes
N1 C1 1.362(6) yes
N1 C3 1.394(6) yes
N1 C4 1.417(5) yes
N2 C1 1.353(5) yes
N2 C2 1.372(6) yes
N2 C11 1.461(6) yes
N3 C15 1.312(6) yes
N3 H3A 0.8800 no
C2 C3 1.348(6) no
C4 C9 1.368(6) no
C4 C5 1.403(6) no
C5 C6 1.402(5) no
C6 C7 1.387(6) no
C7 C8 1.385(6) no
C8 C9 1.396(5) no
C12 C13 1.508(7) no
C13 C14 1.389(6) no
C14 C15 1.403(6) no
C15 C16 1.510(6) no
C2 H2A 0.9500 no
C3 H3B 0.9500 no
C6 H6A 0.9500 no
C8 H8A 0.9500 no
C9 H9A 0.9500 no
C10 H10A 0.9800 no
C10 H10B 0.9800 no
C10 H10C 0.9800 no
C11 H11A 0.9800 no
C11 H11B 0.9800 no
C11 H11C 0.9800 no
C12 H12A 0.9800 no
C12 H12B 0.9800 no
C12 H12C 0.9800 no
C14 H14A 0.9500 no
C16 H16A 0.9800 no
C16 H16B 0.9800 no
C16 H16C 0.9800 no

loop_
_geom_hbond_atom_site_label_D
_geom_hbond_atom_site_label_H
_geom_hbond_atom_site_label_A
_geom_hbond_distance_DH
_geom_hbond_distance_HA
_geom_hbond_distance_DA
_geom_hbond_angle_DHA
_geom_hbond_site_symmetry_A
_geom_hbond_publ_flag
C2 H2A O1 0.9500 2.4500 3.190(5) 134.00 4_555 yes
C11 H11A O2 0.9800 2.3200 3.077(5) 134.00 . yes

loop_
_geom_torsion_atom_site_label_1
_geom_torsion_atom_site_label_2
_geom_torsion_atom_site_label_3
_geom_torsion_atom_site_label_4
_geom_torsion
_geom_torsion_publ_flag
N3 Pt1 O2 C13 5.7(3) no
C1 Pt1 O2 C13 -175.5(3) no
O2 Pt1 N3 C15 -4.2(4) no
C5 Pt1 N3 C15 173.3(4) no
O2 Pt1 C1 N1 177.4(3) no
O2 Pt1 C1 N2 -2.3(4) no
C5 Pt1 C1 N1 0.0(3) no
C5 Pt1 C1 N2 -179.7(5) no
N3 Pt1 C5 C4 178.4(3) no
N3 Pt1 C5 C6 -6.0(4) no
C1 Pt1 C5 C4 -0.3(3) no
C1 Pt1 C5 C6 175.4(4) no
C10 O1 C7 C6 -166.4(4) no
C10 O1 C7 C8 13.8(6) no
Pt1 O2 C13 C12 177.5(3) no
Pt1 O2 C13 C14 -3.2(6) no
C3 N1 C1 Pt1 -178.2(3) no
C3 N1 C1 N2 1.6(4) no
C4 N1 C1 Pt1 0.3(4) no
C4 N1 C1 N2 -179.9(3) no
C1 N1 C3 C2 -1.1(5) no
C4 N1 C3 C2 -179.3(4) no
C1 N1 C4 C5 -0.5(5) no
C1 N1 C4 C9 -177.3(4) no
C3 N1 C4 C5 177.6(4) no
C3 N1 C4 C9 0.8(7) no
C2 N2 C1 Pt1 178.2(4) no
C2 N2 C1 N1 -1.5(4) no
C11 N2 C1 Pt1 0.9(7) no
C11 N2 C1 N1 -178.7(4) no
C1 N2 C2 C3 0.9(5) no
C11 N2 C2 C3 178.2(4) no
Pt1 N3 C15 C14 0.1(6) no
Pt1 N3 C15 C16 179.8(3) no
N2 C2 C3 N1 0.1(5) no
N1 C4 C5 Pt1 0.5(4) no
N1 C4 C5 C6 -175.8(3) no
C9 C4 C5 Pt1 177.2(3) no
C9 C4 C5 C6 1.0(6) no
N1 C4 C9 C8 176.2(4) no
C5 C4 C9 C8 -0.2(7) no
Pt1 C5 C6 C7 -175.6(3) no
C4 C5 C6 C7 0.0(6) no
C5 C6 C7 O1 178.4(4) no
C5 C6 C7 C8 -1.7(7) no
O1 C7 C8 C9 -177.7(4) no
C6 C7 C8 C9 2.5(6) no
C7 C8 C9 C4 -1.5(6) no
O2 C13 C14 C15 -3.4(7) no
C12 C13 C14 C15 175.9(4) no
C13 C14 C15 N3 5.1(7) no
C13 C14 C15 C16 -174.6(4) no
